data_1513022
loop_
_publ_author_name
'Bing-Jun Zhang'
'Cui-Juan Wang'
'Guang-Mei Qiu'
'Shuai Huang'
'Xian-Li Zhou'
'Jie Weng'
'Yao-Yu Wang'

_publ_section_title
;
 Polycarboxylate anions effect on the structures of a series of transition
 metal-based coordination polymers: Syntheses, crystal structures and
 bioactivities
;
_journal_name_full
;
Inorganica Chimica Acta
;
_journal_page_first 48
_journal_page_last 59
_journal_paper_doi 10.1016/j.ica.2012.11.018
_journal_volume 397
_journal_year 2013
_chemical_formula_moiety 'C12 H14 N4 O4 Zn'
_chemical_formula_sum 'C12 H14 N4 O4 Zn'
_chemical_formula_weight 343.64
_space_group_IT_number 15
_symmetry_cell_setting monoclinic
_symmetry_space_group_name_Hall '-C 2yc'
_symmetry_space_group_name_H-M 'C 1 2/c 1'
_atom_sites_solution_hydrogens geom
_atom_sites_solution_primary direct
_atom_sites_solution_secondary difmap
_cell_angle_alpha 90.00
_cell_angle_beta 93.9700(10)
_cell_angle_gamma 90.00
_cell_formula_units_Z 4
_cell_length_a 11.2129(11)
_cell_length_b 13.7421(14)
_cell_length_c 9.4520(10)
_cell_measurement_reflns_used 899
_cell_measurement_temperature 298(2)
_cell_measurement_theta_max 26.34
_cell_measurement_theta_min 2.35
_cell_volume 1453.0(3)
_computing_cell_refinement 'Bruker SMART'
_computing_data_collection 'Bruker SMART'
_computing_data_reduction 'Bruker SAINT'
_computing_molecular_graphics 'Bruker SHELXTL'
_computing_publication_material 'Bruker SHELXTL'
_computing_structure_refinement 'SHELXL-97 (Sheldrick, 1997)'
_computing_structure_solution 'SHELXS-97 (Sheldrick, 1990)'
_diffrn_ambient_temperature 298(2)
_diffrn_measured_fraction_theta_full 0.994
_diffrn_measured_fraction_theta_max 0.994
_diffrn_measurement_device_type 'CCD area detector'
_diffrn_measurement_method 'phi and omega scans'
_diffrn_radiation_monochromator graphite
_diffrn_radiation_source 'fine-focus sealed tube'
_diffrn_radiation_type MoK\a
_diffrn_radiation_wavelength 0.71073
_diffrn_reflns_av_R_equivalents 0.0822
_diffrn_reflns_av_sigmaI/netI 0.0964
_diffrn_reflns_limit_h_max 12
_diffrn_reflns_limit_h_min -13
_diffrn_reflns_limit_k_max 16
_diffrn_reflns_limit_k_min -11
_diffrn_reflns_limit_l_max 11
_diffrn_reflns_limit_l_min -11
_diffrn_reflns_number 3490
_diffrn_reflns_theta_full 25.05
_diffrn_reflns_theta_max 25.05
_diffrn_reflns_theta_min 2.35
_exptl_absorpt_coefficient_mu 1.711
_exptl_absorpt_correction_T_max 0.7834
_exptl_absorpt_correction_T_min 0.7259
_exptl_absorpt_correction_type multi-scan
_exptl_absorpt_process_details '(SADABS; Bruker, 2005)'
_exptl_crystal_colour colorless
_exptl_crystal_density_diffrn 1.571
_exptl_crystal_density_method 'not measured'
_exptl_crystal_description block
_exptl_crystal_F_000 704
_exptl_crystal_size_max 0.20
_exptl_crystal_size_mid 0.18
_exptl_crystal_size_min 0.15
_refine_diff_density_max 1.233
_refine_diff_density_min -0.689
_refine_diff_density_rms 0.136
_refine_ls_extinction_method none
_refine_ls_goodness_of_fit_ref 1.071
_refine_ls_hydrogen_treatment constr
_refine_ls_matrix_type full
_refine_ls_number_parameters 96
_refine_ls_number_reflns 1288
_refine_ls_number_restraints 0
_refine_ls_restrained_S_all 1.071
_refine_ls_R_factor_all 0.1119
_refine_ls_R_factor_gt 0.0668
_refine_ls_shift/su_max 0.000
_refine_ls_shift/su_mean 0.000
_refine_ls_structure_factor_coef Fsqd
_refine_ls_weighting_details 'calc w=1/[\s^2^(Fo^2^)+(0.0941P)^2^+0.0100P] where P=(Fo^2^+2Fc^2^)/3'
_refine_ls_weighting_scheme calc
_refine_ls_wR_factor_gt 0.1563
_refine_ls_wR_factor_ref 0.1844
_reflns_number_gt 821
_reflns_number_total 1288
_reflns_threshold_expression >2sigma(I)
_cod_data_source_file ICA-2013-397-48-59-2.cif
_cod_data_source_block 110126f
_cod_original_sg_symbol_H-M C2/c
_cod_database_code 1513022

loop_
_symmetry_equiv_pos_as_xyz
'x, y, z'
'-x, y, -z+1/2'
'x+1/2, y+1/2, z'
'-x+1/2, y+1/2, -z+1/2'
'-x, -y, -z'
'x, -y, z-1/2'
'-x+1/2, -y+1/2, -z'
'x+1/2, -y+1/2, z-1/2'

loop_
_atom_site_label
_atom_site_type_symbol
_atom_site_fract_x
_atom_site_fract_y
_atom_site_fract_z
_atom_site_U_iso_or_equiv
_atom_site_adp_type
_atom_site_occupancy
_atom_site_symmetry_multiplicity
_atom_site_calc_flag
_atom_site_refinement_flags
Zn1 Zn 0.0000 0.39516(8) 0.2500 0.0383(5) Uani 1 2 d S
N1 N 0.1452(5) 0.1523(4) 0.0461(7) 0.0441(15) Uani 1 1 d .
N2 N 0.1110(5) 0.2831(4) 0.1733(6) 0.0441(15) Uani 1 1 d .
O1 O 0.1015(4) 0.4121(3) 0.4467(5) 0.0426(12) Uani 1 1 d .
O2 O 0.0983(4) 0.4932(3) 0.6511(5) 0.0439(12) Uani 1 1 d .
C1 C 0.0843(6) 0.2361(5) 0.0543(8) 0.0430(18) Uani 1 1 d .
H1 H 0.0292 0.2583 -0.0164 0.052 Uiso 1 1 calc R
C2 C 0.2179(7) 0.1458(6) 0.1703(9) 0.052(2) Uani 1 1 d .
H2 H 0.2710 0.0958 0.1960 0.062 Uiso 1 1 calc R
C3 C 0.1966(7) 0.2265(6) 0.2470(9) 0.052(2) Uani 1 1 d .
H3 H 0.2336 0.2415 0.3354 0.062 Uiso 1 1 calc R
C4 C 0.1309(8) 0.0794(5) -0.0680(9) 0.057(2) Uani 1 1 d .
H4A H 0.2090 0.0595 -0.0954 0.068 Uiso 1 1 calc R
H4B H 0.0879 0.1082 -0.1502 0.068 Uiso 1 1 calc R
C5 C 0.0626(8) -0.0100(6) -0.0205(11) 0.068(3) Uani 1 1 d .
H5A H 0.0586 -0.0573 -0.0969 0.082 Uiso 1 1 calc R
H5B H 0.1077 -0.0392 0.0599 0.082 Uiso 1 1 calc R
C6 C 0.0586(6) 0.4722(4) 0.5277(7) 0.0328(15) Uani 1 1 d .

loop_
_atom_site_aniso_label
_atom_site_aniso_U_11
_atom_site_aniso_U_22
_atom_site_aniso_U_33
_atom_site_aniso_U_23
_atom_site_aniso_U_13
_atom_site_aniso_U_12
Zn1 0.0412(8) 0.0403(7) 0.0335(7) 0.000 0.0027(5) 0.000
N1 0.040(4) 0.040(3) 0.054(4) 0.000(3) 0.013(3) 0.000(3)
N2 0.046(4) 0.048(4) 0.039(4) 0.001(3) 0.007(3) 0.000(3)
O1 0.043(3) 0.045(3) 0.039(3) -0.005(2) 0.001(2) 0.012(2)
O2 0.044(3) 0.054(3) 0.033(3) -0.005(2) -0.006(2) 0.006(2)
C1 0.048(5) 0.040(4) 0.040(4) 0.003(3) 0.000(3) 0.006(3)
C2 0.042(5) 0.049(4) 0.064(6) 0.003(4) 0.002(4) 0.008(4)
C3 0.047(5) 0.059(5) 0.049(5) 0.006(4) -0.001(4) 0.001(4)
C4 0.059(5) 0.050(5) 0.063(5) -0.018(4) 0.022(4) -0.004(4)
C5 0.059(6) 0.054(5) 0.096(7) -0.027(5) 0.026(5) -0.008(4)
C6 0.027(4) 0.032(3) 0.039(4) 0.008(3) -0.003(3) -0.001(3)

loop_
_atom_type_symbol
_atom_type_description
_atom_type_scat_dispersion_real
_atom_type_scat_dispersion_imag
_atom_type_scat_source
C C 0.0033 0.0016 'International Tables Vol C Tables 4.2.6.8 and 6.1.1.4'
H H 0.0000 0.0000 'International Tables Vol C Tables 4.2.6.8 and 6.1.1.4'
N N 0.0061 0.0033 'International Tables Vol C Tables 4.2.6.8 and 6.1.1.4'
O O 0.0106 0.0060 'International Tables Vol C Tables 4.2.6.8 and 6.1.1.4'
Zn Zn 0.2839 1.4301 'International Tables Vol C Tables 4.2.6.8 and 6.1.1.4'

loop_
_geom_angle_atom_site_label_1
_geom_angle_atom_site_label_2
_geom_angle_atom_site_label_3
_geom_angle
_geom_angle_site_symmetry_1
_geom_angle_site_symmetry_3
O1 Zn1 O1 167.4(2) . 2
O1 Zn1 N2 95.0(2) . .
O1 Zn1 N2 94.1(2) 2 .
O1 Zn1 N2 94.1(2) . 2
O1 Zn1 N2 95.0(2) 2 2
N2 Zn1 N2 87.9(3) . 2
O1 Zn1 O2 78.47(17) . 5_566
O1 Zn1 O2 92.45(18) 2 5_566
N2 Zn1 O2 173.4(2) . 5_566
N2 Zn1 O2 92.2(2) 2 5_566
O1 Zn1 O2 92.45(18) . 6_565
O1 Zn1 O2 78.47(17) 2 6_565
N2 Zn1 O2 92.2(2) . 6_565
N2 Zn1 O2 173.4(2) 2 6_565
O2 Zn1 O2 88.5(3) 5_566 6_565
C1 N1 C2 106.1(6) . .
C1 N1 C4 126.5(7) . .
C2 N1 C4 127.2(6) . .
C1 N2 C3 105.3(6) . .
C1 N2 Zn1 122.7(5) . .
C3 N2 Zn1 129.3(5) . .
C6 O1 Zn1 113.8(4) . .
C6 O2 Zn1 114.2(4) . 5_566
N2 C1 N1 112.6(7) . .
N2 C1 H1 123.7 . .
N1 C1 H1 123.7 . .
C3 C2 N1 106.6(7) . .
C3 C2 H2 126.7 . .
N1 C2 H2 126.7 . .
C2 C3 N2 109.4(7) . .
C2 C3 H3 125.3 . .
N2 C3 H3 125.3 . .
N1 C4 C5 111.2(6) . .
N1 C4 H4A 109.4 . .
C5 C4 H4A 109.4 . .
N1 C4 H4B 109.4 . .
C5 C4 H4B 109.4 . .
H4A C4 H4B 108.0 . .
C5 C5 C4 115.0(9) 5 .
C5 C5 H5A 108.5 5 .
C4 C5 H5A 108.5 . .
C5 C5 H5B 108.5 5 .
C4 C5 H5B 108.5 . .
H5A C5 H5B 107.5 . .
O1 C6 O2 126.6(6) . .
O1 C6 C6 117.8(7) . 5_566
O2 C6 C6 115.6(7) . 5_566

loop_
_geom_bond_atom_site_label_1
_geom_bond_atom_site_label_2
_geom_bond_distance
_geom_bond_site_symmetry_2
Zn1 O1 2.125(5) .
Zn1 O1 2.125(5) 2
Zn1 N2 2.138(6) .
Zn1 N2 2.138(6) 2
Zn1 O2 2.142(5) 5_566
Zn1 O2 2.142(5) 6_565
N1 C1 1.344(8) .
N1 C2 1.384(10) .
N1 C4 1.473(9) .
N2 C1 1.314(9) .
N2 C3 1.385(9) .
O1 C6 1.245(8) .
O2 C6 1.253(8) .
O2 Zn1 2.142(5) 5_566
C1 H1 0.9300 .
C2 C3 1.356(11) .
C2 H2 0.9300 .
C3 H3 0.9300 .
C4 C5 1.531(11) .
C4 H4A 0.9700 .
C4 H4B 0.9700 .
C5 C5 1.508(16) 5
C5 H5A 0.9700 .
C5 H5B 0.9700 .
C6 C6 1.577(12) 5_566

loop_
_geom_torsion_atom_site_label_1
_geom_torsion_atom_site_label_2
_geom_torsion_atom_site_label_3
_geom_torsion_atom_site_label_4
_geom_torsion
_geom_torsion_site_symmetry_1
_geom_torsion_site_symmetry_4
O1 Zn1 N2 C1 173.8(5) . .
O1 Zn1 N2 C1 -14.9(6) 2 .
N2 Zn1 N2 C1 79.9(5) 2 .
O2 Zn1 N2 C1 -93.5(6) 6_565 .
O1 Zn1 N2 C3 -173.5(6) 2 .
N2 Zn1 N2 C3 -78.6(6) 2 .
O2 Zn1 N2 C3 107.9(6) 6_565 .
O1 Zn1 O1 C6 47.1(4) 2 .
N2 Zn1 O1 C6 -177.0(5) . .
N2 Zn1 O1 C6 -88.8(5) 2 .
O2 Zn1 O1 C6 2.6(4) 5_566 .
O2 Zn1 O1 C6 90.5(5) 6_565 .
C3 N2 C1 N1 0.8(8) . .
Zn1 N2 C1 N1 -162.2(5) . .
C2 N1 C1 N2 -0.5(8) . .
C4 N1 C1 N2 175.7(6) . .
C1 N1 C2 C3 0.0(8) . .
C4 N1 C2 C3 -176.2(7) . .
N1 C2 C3 N2 0.4(9) . .
C1 N2 C3 C2 -0.7(8) . .
Zn1 N2 C3 C2 160.7(5) . .
C1 N1 C4 C5 -104.6(9) . .
C2 N1 C4 C5 70.9(10) . .
N1 C4 C5 C5 61.0(13) . 5
Zn1 O1 C6 O2 177.4(5) . .
Zn1 O1 C6 C6 -2.0(9) . 5_566
Zn1 O2 C6 O1 177.8(5) 5_566 .
Zn1 O2 C6 C6 -2.8(9) 5_566 5_566
